data_7241229
loop_
_publ_author_name
'Shen, Jinhui'
'Yu, Aimin'
'Zhang, Lei'
'Meng, Xiangtai'

_publ_section_title
;
 Construction of benzothiophene fused pyrrolidone in water via a
 catalyst-free process and a mechanism study
;
_journal_issue 20
_journal_name_full 'Green Chemistry'
_journal_page_first 6798
_journal_page_last 6803
_journal_paper_doi 10.1039/D0GC01860K
_journal_volume 22
_journal_year 2020
_chemical_formula_moiety 'C23 H23 N O4 S, C H2 Cl2'
_chemical_formula_sum 'C24 H25 Cl2 N O4 S'
_chemical_formula_weight 494.41
_space_group_crystal_system triclinic
_space_group_IT_number 2
_space_group_name_Hall '-P 1'
_space_group_name_H-M_alt 'P -1'
_atom_sites_solution_hydrogens geom
_atom_sites_solution_primary dual
_audit_creation_date 2019-06-02
_audit_creation_method
;
Olex2 1.2
(compiled 2018.05.29 svn.r3508 for OlexSys, GUI svn.r5506)
;
_audit_update_record
;
2020-05-28 deposited with the CCDC.	2020-09-01 downloaded from the CCDC.
;
_cell_angle_alpha 71.712(17)
_cell_angle_beta 69.196(17)
_cell_angle_gamma 68.460(16)
_cell_formula_units_Z 2
_cell_length_a 10.7314(18)
_cell_length_b 10.990(2)
_cell_length_c 12.275(3)
_cell_measurement_reflns_used 1381
_cell_measurement_temperature 293(2)
_cell_measurement_theta_max 27.7340
_cell_measurement_theta_min 3.2250
_cell_volume 1230.5(5)
_computing_cell_refinement 'CrysAlisPro 1.171.39.7e (Rigaku OD, 2015)'
_computing_data_collection 'CrysAlisPro 1.171.39.7e (Rigaku OD, 2015)'
_computing_data_reduction 'CrysAlisPro 1.171.39.7e (Rigaku OD, 2015)'
_computing_molecular_graphics 'Olex2 (Dolomanov et al., 2009)'
_computing_publication_material 'Olex2 (Dolomanov et al., 2009)'
_computing_structure_refinement 'ShelXL (Sheldrick, 2015)'
_computing_structure_solution 'ShelXT (Sheldrick, 2015)'
_diffrn_ambient_temperature 293(2)
_diffrn_detector 'CCD plate'
_diffrn_measured_fraction_theta_full 0.998
_diffrn_measured_fraction_theta_max 0.851
_diffrn_measurement_details
;
List of Runs (angles in degrees, time in seconds):

  # Type    Start    End  Width  t~exp~   \w     \q     \k     \f   Frames
#--------------------------------------------------------------------------
  1  \w    -10.00  17.00   1.00    1.00    --   30.00  54.00-180.00   27
  2  \w     89.00 114.00   1.00    1.00    --   30.00  54.00-180.00   25
  3  \w    -69.00  33.00   1.00    1.00    --   30.00  54.00  30.00  102
  4  \w    -64.00 119.00   1.00    1.00    --   30.00  54.00 -90.00  183
;
_diffrn_measurement_device 'two-circle diffractometer'
_diffrn_measurement_device_type 'XtaLAB Mini (ROW)'
_diffrn_measurement_method '\w scans'
_diffrn_orient_matrix_type 'CrysAlisPro convention (1999,Acta A55,543-557)'
_diffrn_orient_matrix_UB_11 -0.0132271000
_diffrn_orient_matrix_UB_12 0.0258160000
_diffrn_orient_matrix_UB_13 0.0504945000
_diffrn_orient_matrix_UB_21 0.0683305000
_diffrn_orient_matrix_UB_22 -0.0368955000
_diffrn_orient_matrix_UB_23 0.0048311000
_diffrn_orient_matrix_UB_31 0.0246517000
_diffrn_orient_matrix_UB_32 0.0548718000
_diffrn_orient_matrix_UB_33 -0.0377613000
_diffrn_radiation_monochromator graphite
_diffrn_radiation_probe x-ray
_diffrn_radiation_type MoK\a
_diffrn_radiation_wavelength 0.71073
_diffrn_reflns_av_R_equivalents 0.0276
_diffrn_reflns_av_unetI/netI 0.0719
_diffrn_reflns_Laue_measured_fraction_full 0.998
_diffrn_reflns_Laue_measured_fraction_max 0.851
_diffrn_reflns_limit_h_max 15
_diffrn_reflns_limit_h_min -13
_diffrn_reflns_limit_k_max 14
_diffrn_reflns_limit_k_min -16
_diffrn_reflns_limit_l_max 17
_diffrn_reflns_limit_l_min -18
_diffrn_reflns_number 10410
_diffrn_reflns_point_group_measured_fraction_full 0.998
_diffrn_reflns_point_group_measured_fraction_max 0.851
_diffrn_reflns_theta_full 25.242
_diffrn_reflns_theta_max 32.959
_diffrn_reflns_theta_min 3.003
_diffrn_source 'fine-focus sealed X-ray tube'
_diffrn_source_type 'Enhance (Mo) X-ray Source'
_exptl_absorpt_coefficient_mu 0.379
_exptl_absorpt_correction_T_max 1.00000
_exptl_absorpt_correction_T_min 0.76164
_exptl_absorpt_correction_type multi-scan
_exptl_absorpt_process_details
;
CrysAlisPro 1.171.39.7e (Rigaku Oxford Diffraction, 2015)
Empirical absorption correction using spherical harmonics,
 implemented in SCALE3 ABSPACK scaling algorithm.
;
_exptl_crystal_density_diffrn 1.334
_exptl_crystal_description block
_exptl_crystal_F_000 516
_refine_diff_density_max 0.481
_refine_diff_density_min -0.450
_refine_diff_density_rms 0.059
_refine_ls_extinction_method none
_refine_ls_goodness_of_fit_ref 1.017
_refine_ls_hydrogen_treatment constr
_refine_ls_matrix_type full
_refine_ls_number_parameters 292
_refine_ls_number_reflns 7860
_refine_ls_number_restraints 0
_refine_ls_restrained_S_all 1.017
_refine_ls_R_factor_all 0.1394
_refine_ls_R_factor_gt 0.0668
_refine_ls_shift/su_max 0.000
_refine_ls_shift/su_mean 0.000
_refine_ls_structure_factor_coef Fsqd
_refine_ls_weighting_details 'w=1/[\s^2^(Fo^2^)+(0.0867P)^2^+0.3306P] where P=(Fo^2^+2Fc^2^)/3'
_refine_ls_weighting_scheme calc
_refine_ls_wR_factor_gt 0.1672
_refine_ls_wR_factor_ref 0.2251
_reflns_Friedel_coverage 0.000
_reflns_number_gt 3863
_reflns_number_total 7860
_reflns_threshold_expression 'I > 2\s(I)'
_cod_data_source_file d0gc01860k2.cif
_cod_data_source_block 5
_cod_depositor_comments 'Adding full bibliography for 7241227--7241236.cif.'
_cod_database_code 7241229
_shelx_shelxl_version_number 2017/1
_shelx_space_group_comment
;
The symmetry employed for this shelxl refinement is uniquely defined
by the following loop, which should always be used as a source of
symmetry information in preference to the above space-group names.
They are only intended as comments.
;
_reflns_odcompleteness_completeness 99.78
_reflns_odcompleteness_iscentric 1
_reflns_odcompleteness_theta 26.32
_olex2_refinement_description
;
1. Fixed Uiso
 At 1.2 times of:
  All C(H) groups, All C(H,H) groups
 At 1.5 times of:
  All C(H,H,H) groups, All O(H) groups
2.a Ternary CH refined with riding coordinates:
 C00E(H00E)
2.b Secondary CH2 refined with riding coordinates:
 C00G(H00A,H00B), C00O(H00C,H00D), C00U(H00W,H00X), C00V(H00M,H00O)
2.c Aromatic/amide H refined with riding coordinates:
 C00F(H00F), C00H(H00H), C00K(H00K), C00L(H00L), C00N(H00N), C00P(H00P),
 C00Q(H00Q), C00R(H00R), C00S(H00S)
2.d Idealised Me refined as rotating group:
 C00T(H00G,H00I,H00J), C00W(H00T,H00U,H00V)
2.e Idealised tetrahedral OH refined as rotating group:
 O004(H004)
;
_olex2_submission_special_instructions 'No special instructions were received'
_oxdiff_exptl_absorpt_empirical_details
;
Empirical correction (ABSPACK) includes:
- Absorption correction using spherical harmonics
- Frame scaling
;
_oxdiff_exptl_absorpt_empirical_full_max 1.734
_oxdiff_exptl_absorpt_empirical_full_min 0.665

loop_
_space_group_symop_operation_xyz
'x, y, z'
'-x, -y, -z'

loop_
_atom_site_label
_atom_site_type_symbol
_atom_site_fract_x
_atom_site_fract_y
_atom_site_fract_z
_atom_site_U_iso_or_equiv
_atom_site_adp_type
_atom_site_occupancy
_atom_site_site_symmetry_order
_atom_site_calc_flag
_atom_site_refinement_flags_posn
_atom_site_refinement_flags_adp
_atom_site_refinement_flags_occupancy
_atom_site_disorder_assembly
_atom_site_disorder_group
S001 S 0.49338(7) 0.39361(7) 0.85636(7) 0.0500(2) Uani 1 1 d . . . . .
Cl02 Cl 1.05673(13) 0.80005(12) 0.59129(12) 0.1013(4) Uani 1 1 d . . . . .
Cl03 Cl 1.19411(16) 0.52724(14) 0.68690(15) 0.1254(5) Uani 1 1 d . . . . .
O004 O 0.7714(2) 0.56758(18) 0.81255(17) 0.0461(4) Uani 1 1 d . . . . .
H004 H 0.772244 0.523768 0.880182 0.069 Uiso 1 1 calc GR . . . .
O005 O 0.8034(2) 0.6199(2) 0.55614(17) 0.0537(5) Uani 1 1 d . . . . .
O006 O 0.2573(2) 0.6052(2) 0.96604(18) 0.0648(6) Uani 1 1 d . . . . .
N007 N 0.5676(2) 0.6881(2) 0.64021(18) 0.0415(5) Uani 1 1 d . . . . .
O008 O 0.1100(2) 0.7895(3) 0.8892(2) 0.0834(8) Uani 1 1 d . . . . .
C009 C 0.7626(3) 0.3753(2) 0.7590(2) 0.0365(5) Uani 1 1 d . . . . .
C00A C 0.6997(3) 0.5197(2) 0.7639(2) 0.0359(5) Uani 1 1 d . . . . .
C00B C 0.6673(3) 0.3001(2) 0.8057(2) 0.0402(5) Uani 1 1 d . . . . .
C00C C 0.4688(3) 0.6612(2) 0.7481(2) 0.0387(5) Uani 1 1 d . . . . .
C00D C 0.7016(3) 0.6121(2) 0.6400(2) 0.0399(5) Uani 1 1 d . . . . .
C00E C 0.5421(3) 0.5455(2) 0.8298(2) 0.0388(5) Uani 1 1 d . . . . .
H00E H 0.522911 0.569749 0.905700 0.047 Uiso 1 1 calc R . . . .
C00F C 0.7131(3) 0.1646(3) 0.8107(2) 0.0459(6) Uani 1 1 d . . . . .
H00F H 0.650573 0.113922 0.841913 0.055 Uiso 1 1 calc R . . . .
C00G C 0.5387(3) 0.7973(3) 0.5396(2) 0.0445(6) Uani 1 1 d . . . . .
H00A H 0.623186 0.822771 0.494267 0.053 Uiso 1 1 calc R . . . .
H00B H 0.469815 0.874028 0.570063 0.053 Uiso 1 1 calc R . . . .
C00H C 0.9028(3) 0.3146(3) 0.7169(2) 0.0442(6) Uani 1 1 d . . . . .
H00H H 0.965306 0.365245 0.686279 0.053 Uiso 1 1 calc R . . . .
C00I C 0.4738(3) 0.8783(3) 0.3495(2) 0.0454(6) Uani 1 1 d . . . . .
C00J C 0.9508(3) 0.1775(3) 0.7202(3) 0.0484(6) Uani 1 1 d . . . . .
C00K C 0.3341(3) 0.7300(3) 0.7714(2) 0.0475(6) Uani 1 1 d . . . . .
H00K H 0.303192 0.800868 0.712653 0.057 Uiso 1 1 calc R . . . .
C00L C 0.8539(3) 0.1050(3) 0.7684(3) 0.0510(7) Uani 1 1 d . . . . .
H00L H 0.885113 0.013193 0.772278 0.061 Uiso 1 1 calc R . . . .
C00M C 0.2339(3) 0.6994(3) 0.8842(3) 0.0520(7) Uani 1 1 d . . . . .
C00N C 0.3585(3) 0.9882(3) 0.3546(3) 0.0518(7) Uani 1 1 d . . . . .
H00N H 0.283982 0.989681 0.422837 0.062 Uiso 1 1 calc R . . . .
C00O C 0.4855(3) 0.7630(3) 0.4557(2) 0.0516(7) Uani 1 1 d . . . . .
H00C H 0.549450 0.682078 0.429440 0.062 Uiso 1 1 calc R . . . .
H00D H 0.395205 0.747792 0.497130 0.062 Uiso 1 1 calc R . . . .
C00P C 0.5821(3) 0.8796(4) 0.2459(3) 0.0618(8) Uani 1 1 d . . . . .
H00P H 0.660845 0.806015 0.240255 0.074 Uiso 1 1 calc R . . . .
C00Q C 0.3519(4) 1.0970(3) 0.2589(3) 0.0631(9) Uani 1 1 d . . . . .
H00Q H 0.273489 1.170978 0.264019 0.076 Uiso 1 1 calc R . . . .
C00R C 0.4597(5) 1.0962(4) 0.1573(3) 0.0724(10) Uani 1 1 d . . . . .
H00R H 0.454132 1.168816 0.093154 0.087 Uiso 1 1 calc R . . . .
C00S C 0.5757(4) 0.9882(4) 0.1504(3) 0.0744(10) Uani 1 1 d . . . . .
H00S H 0.649955 0.987594 0.081938 0.089 Uiso 1 1 calc R . . . .
C00T C 1.1031(3) 0.1107(3) 0.6746(4) 0.0732(10) Uani 1 1 d . . . . .
H00G H 1.147483 0.175636 0.618157 0.110 Uiso 1 1 calc GR . . . .
H00I H 1.114775 0.041625 0.636576 0.110 Uiso 1 1 calc GR . . . .
H00J H 1.144358 0.072127 0.740035 0.110 Uiso 1 1 calc GR . . . .
C00U C 1.0798(5) 0.6313(4) 0.6048(5) 0.0954(14) Uani 1 1 d . . . . .
H00W H 0.990385 0.613165 0.642333 0.115 Uiso 1 1 calc R . . . .
H00X H 1.113994 0.611705 0.525818 0.115 Uiso 1 1 calc R . . . .
C00V C -0.0061(4) 0.7695(6) 0.9956(4) 0.1112(19) Uani 1 1 d . . . . .
H00M H 0.030595 0.710699 1.061671 0.133 Uiso 1 1 calc R . . . .
H00O H -0.061339 0.854733 1.017782 0.133 Uiso 1 1 calc R . . . .
C00W C -0.0948(6) 0.7108(6) 0.9728(5) 0.132(2) Uani 1 1 d . . . . .
H00T H -0.119556 0.761488 0.900266 0.197 Uiso 1 1 calc GR . . . .
H00U H -0.177752 0.712610 1.037822 0.197 Uiso 1 1 calc GR . . . .
H00V H -0.045209 0.619905 0.965396 0.197 Uiso 1 1 calc GR . . . .

loop_
_atom_site_aniso_label
_atom_site_aniso_U_11
_atom_site_aniso_U_22
_atom_site_aniso_U_33
_atom_site_aniso_U_23
_atom_site_aniso_U_13
_atom_site_aniso_U_12
S001 0.0426(4) 0.0412(4) 0.0598(4) 0.0006(3) -0.0125(3) -0.0158(3)
Cl02 0.1087(9) 0.0873(8) 0.1161(9) -0.0160(7) -0.0430(8) -0.0300(7)
Cl03 0.1380(12) 0.0931(9) 0.1675(14) -0.0424(9) -0.0905(11) 0.0015(8)
O004 0.0554(11) 0.0399(10) 0.0507(11) 0.0014(8) -0.0280(10) -0.0184(8)
O005 0.0474(11) 0.0549(12) 0.0470(11) 0.0073(9) -0.0115(9) -0.0180(9)
O006 0.0560(13) 0.0706(14) 0.0456(11) 0.0022(10) -0.0117(10) -0.0075(11)
N007 0.0443(12) 0.0364(11) 0.0384(11) 0.0068(8) -0.0175(10) -0.0117(9)
O008 0.0485(13) 0.0998(19) 0.0597(14) -0.0053(13) -0.0098(12) 0.0113(12)
C009 0.0416(13) 0.0336(12) 0.0350(12) -0.0008(9) -0.0150(10) -0.0125(10)
C00A 0.0415(13) 0.0301(11) 0.0383(12) 0.0009(9) -0.0183(10) -0.0123(9)
C00B 0.0439(14) 0.0387(13) 0.0395(13) -0.0006(10) -0.0175(11) -0.0140(11)
C00C 0.0453(14) 0.0352(12) 0.0347(12) -0.0023(9) -0.0151(11) -0.0110(10)
C00D 0.0472(14) 0.0358(12) 0.0382(13) 0.0018(10) -0.0191(11) -0.0145(11)
C00E 0.0437(14) 0.0362(12) 0.0348(12) -0.0016(9) -0.0157(11) -0.0097(10)
C00F 0.0540(16) 0.0373(13) 0.0511(15) -0.0015(11) -0.0199(13) -0.0196(12)
C00G 0.0482(15) 0.0374(13) 0.0446(14) 0.0081(10) -0.0207(12) -0.0148(11)
C00H 0.0422(14) 0.0414(14) 0.0469(14) -0.0020(11) -0.0143(12) -0.0136(11)
C00I 0.0537(16) 0.0419(14) 0.0454(14) -0.0032(11) -0.0256(13) -0.0126(12)
C00J 0.0462(15) 0.0390(14) 0.0530(16) -0.0053(12) -0.0154(13) -0.0064(11)
C00K 0.0470(15) 0.0435(14) 0.0441(14) 0.0014(11) -0.0188(12) -0.0069(12)
C00L 0.0607(18) 0.0367(14) 0.0537(16) -0.0076(12) -0.0182(14) -0.0110(12)
C00M 0.0437(15) 0.0565(17) 0.0465(15) -0.0097(13) -0.0157(13) -0.0018(13)
C00N 0.0622(18) 0.0480(16) 0.0493(16) -0.0105(12) -0.0233(14) -0.0123(13)
C00O 0.0658(19) 0.0438(15) 0.0476(15) 0.0043(11) -0.0295(14) -0.0165(13)
C00P 0.0530(18) 0.069(2) 0.0520(17) 0.0002(15) -0.0172(15) -0.0135(15)
C00Q 0.090(2) 0.0367(15) 0.075(2) -0.0060(14) -0.052(2) -0.0090(15)
C00R 0.111(3) 0.057(2) 0.064(2) 0.0191(15) -0.050(2) -0.041(2)
C00S 0.075(2) 0.091(3) 0.0499(18) 0.0098(17) -0.0144(17) -0.038(2)
C00T 0.0538(19) 0.0547(19) 0.091(3) -0.0085(18) -0.0099(19) -0.0087(15)
C00U 0.092(3) 0.095(3) 0.127(4) -0.042(3) -0.057(3) -0.018(2)
C00V 0.061(3) 0.164(5) 0.061(2) -0.024(3) -0.009(2) 0.013(3)
C00W 0.127(5) 0.151(5) 0.102(4) -0.013(4) 0.004(4) -0.067(4)

loop_
_atom_type_symbol
_atom_type_description
_atom_type_scat_dispersion_real
_atom_type_scat_dispersion_imag
_atom_type_scat_source
C C 0.0033 0.0016 'International Tables Vol C Tables 4.2.6.8 and 6.1.1.4'
H H 0.0000 0.0000 'International Tables Vol C Tables 4.2.6.8 and 6.1.1.4'
Cl Cl 0.1484 0.1585 'International Tables Vol C Tables 4.2.6.8 and 6.1.1.4'
N N 0.0061 0.0033 'International Tables Vol C Tables 4.2.6.8 and 6.1.1.4'
O O 0.0106 0.0060 'International Tables Vol C Tables 4.2.6.8 and 6.1.1.4'
S S 0.1246 0.1234 'International Tables Vol C Tables 4.2.6.8 and 6.1.1.4'

loop_
_geom_angle_atom_site_label_1
_geom_angle_atom_site_label_2
_geom_angle_atom_site_label_3
_geom_angle
_geom_angle_site_symmetry_1
_geom_angle_site_symmetry_3
_geom_angle_publ_flag
C00B S001 C00E 92.52(12) . . ?
C00A O004 H004 109.5 . . ?
C00C N007 C00G 124.7(2) . . ?
C00D N007 C00C 114.1(2) . . ?
C00D N007 C00G 120.8(2) . . ?
C00M O008 C00V 118.4(3) . . ?
C00B C009 C00A 114.5(2) . . ?
C00H C009 C00A 124.9(2) . . ?
C00H C009 C00B 120.5(2) . . ?
O004 C00A C009 113.5(2) . . ?
O004 C00A C00D 104.20(18) . . ?
O004 C00A C00E 112.9(2) . . ?
C009 C00A C00D 112.9(2) . . ?
C009 C00A C00E 109.23(19) . . ?
C00D C00A C00E 103.61(19) . . ?
C009 C00B S001 114.32(19) . . ?
C00F C00B S001 125.6(2) . . ?
C00F C00B C009 120.1(2) . . ?
N007 C00C C00E 108.0(2) . . ?
C00K C00C N007 124.3(2) . . ?
C00K C00C C00E 127.7(2) . . ?
O005 C00D N007 125.0(2) . . ?
O005 C00D C00A 126.7(2) . . ?
N007 C00D C00A 108.4(2) . . ?
S001 C00E H00E 110.1 . . ?
C00A C00E S001 108.80(16) . . ?
C00A C00E H00E 110.1 . . ?
C00C C00E S001 112.35(17) . . ?
C00C C00E C00A 105.35(19) . . ?
C00C C00E H00E 110.1 . . ?
C00B C00F H00F 120.6 . . ?
C00B C00F C00L 118.8(2) . . ?
C00L C00F H00F 120.6 . . ?
N007 C00G H00A 108.7 . . ?
N007 C00G H00B 108.7 . . ?
N007 C00G C00O 114.0(2) . . ?
H00A C00G H00B 107.6 . . ?
C00O C00G H00A 108.7 . . ?
C00O C00G H00B 108.7 . . ?
C009 C00H H00H 120.0 . . ?
C009 C00H C00J 120.1(2) . . ?
C00J C00H H00H 120.0 . . ?
C00N C00I C00O 121.1(3) . . ?
C00N C00I C00P 117.8(3) . . ?
C00P C00I C00O 121.0(3) . . ?
C00H C00J C00T 120.4(3) . . ?
C00L C00J C00H 118.2(3) . . ?
C00L C00J C00T 121.4(3) . . ?
C00C C00K H00K 118.5 . . ?
C00C C00K C00M 123.0(2) . . ?
C00M C00K H00K 118.5 . . ?
C00F C00L C00J 122.3(3) . . ?
C00F C00L H00L 118.8 . . ?
C00J C00L H00L 118.8 . . ?
O006 C00M O008 122.9(3) . . ?
O006 C00M C00K 125.7(3) . . ?
O008 C00M C00K 111.4(3) . . ?
C00I C00N H00N 119.6 . . ?
C00I C00N C00Q 120.8(3) . . ?
C00Q C00N H00N 119.6 . . ?
C00G C00O H00C 109.9 . . ?
C00G C00O H00D 109.9 . . ?
C00I C00O C00G 108.7(2) . . ?
C00I C00O H00C 109.9 . . ?
C00I C00O H00D 109.9 . . ?
H00C C00O H00D 108.3 . . ?
C00I C00P H00P 119.3 . . ?
C00I C00P C00S 121.5(3) . . ?
C00S C00P H00P 119.3 . . ?
C00N C00Q H00Q 119.7 . . ?
C00R C00Q C00N 120.5(3) . . ?
C00R C00Q H00Q 119.7 . . ?
C00Q C00R H00R 120.1 . . ?
C00Q C00R C00S 119.8(3) . . ?
C00S C00R H00R 120.1 . . ?
C00P C00S H00S 120.2 . . ?
C00R C00S C00P 119.7(3) . . ?
C00R C00S H00S 120.2 . . ?
C00J C00T H00G 109.5 . . ?
C00J C00T H00I 109.5 . . ?
C00J C00T H00J 109.5 . . ?
H00G C00T H00I 109.5 . . ?
H00G C00T H00J 109.5 . . ?
H00I C00T H00J 109.5 . . ?
Cl02 C00U H00W 109.0 . . ?
Cl02 C00U H00X 109.0 . . ?
Cl03 C00U Cl02 113.0(2) . . ?
Cl03 C00U H00W 109.0 . . ?
Cl03 C00U H00X 109.0 . . ?
H00W C00U H00X 107.8 . . ?
O008 C00V H00M 109.5 . . ?
O008 C00V H00O 109.5 . . ?
H00M C00V H00O 108.0 . . ?
C00W C00V O008 110.9(4) . . ?
C00W C00V H00M 109.5 . . ?
C00W C00V H00O 109.5 . . ?
C00V C00W H00T 109.5 . . ?
C00V C00W H00U 109.5 . . ?
C00V C00W H00V 109.5 . . ?
H00T C00W H00U 109.5 . . ?
H00T C00W H00V 109.5 . . ?
H00U C00W H00V 109.5 . . ?

loop_
_geom_bond_atom_site_label_1
_geom_bond_atom_site_label_2
_geom_bond_distance
_geom_bond_site_symmetry_2
_geom_bond_publ_flag
S001 C00B 1.759(3) . ?
S001 C00E 1.829(3) . ?
Cl02 C00U 1.740(4) . ?
Cl03 C00U 1.719(4) . ?
O004 H004 0.8200 . ?
O004 C00A 1.430(3) . ?
O005 C00D 1.215(3) . ?
O006 C00M 1.216(3) . ?
N007 C00C 1.397(3) . ?
N007 C00D 1.372(3) . ?
N007 C00G 1.460(3) . ?
O008 C00M 1.328(3) . ?
O008 C00V 1.474(5) . ?
C009 C00A 1.491(3) . ?
C009 C00B 1.401(3) . ?
C009 C00H 1.379(4) . ?
C00A C00D 1.539(3) . ?
C00A C00E 1.554(4) . ?
C00B C00F 1.376(4) . ?
C00C C00E 1.506(3) . ?
C00C C00K 1.335(4) . ?
C00E H00E 0.9800 . ?
C00F H00F 0.9300 . ?
C00F C00L 1.382(4) . ?
C00G H00A 0.9700 . ?
C00G H00B 0.9700 . ?
C00G C00O 1.532(4) . ?
C00H H00H 0.9300 . ?
C00H C00J 1.394(4) . ?
C00I C00N 1.375(4) . ?
C00I C00O 1.511(4) . ?
C00I C00P 1.385(4) . ?
C00J C00L 1.394(4) . ?
C00J C00T 1.500(4) . ?
C00K H00K 0.9300 . ?
C00K C00M 1.450(4) . ?
C00L H00L 0.9300 . ?
C00N H00N 0.9300 . ?
C00N C00Q 1.389(4) . ?
C00O H00C 0.9700 . ?
C00O H00D 0.9700 . ?
C00P H00P 0.9300 . ?
C00P C00S 1.386(5) . ?
C00Q H00Q 0.9300 . ?
C00Q C00R 1.367(5) . ?
C00R H00R 0.9300 . ?
C00R C00S 1.367(6) . ?
C00S H00S 0.9300 . ?
C00T H00G 0.9600 . ?
C00T H00I 0.9600 . ?
C00T H00J 0.9600 . ?
C00U H00W 0.9700 . ?
C00U H00X 0.9700 . ?
C00V H00M 0.9700 . ?
C00V H00O 0.9700 . ?
C00V C00W 1.467(7) . ?
C00W H00T 0.9600 . ?
C00W H00U 0.9600 . ?
C00W H00V 0.9600 . ?
